data_1573627
_journal_paper_doi 10.1039/D4DT03036B
_chemical_formula_moiety 'C15 H22 Au O P'
_chemical_formula_sum 'C15 H22 Au O P'
_chemical_formula_weight 446.26
_space_group_crystal_system orthorhombic
_space_group_IT_number 61
_space_group_name_Hall '-P 2ac 2ab'
_space_group_name_H-M_alt 'P b c a'
_atom_sites_solution_hydrogens geom
_atom_sites_solution_primary direct
_audit_creation_date 2023-05-24
_audit_creation_method
;
Olex2 1.5
(compiled 2023.03.06 svn.rbb2c1857 for OlexSys, GUI svn.r6748)
;
_audit_update_record
;
2024-07-24 deposited with the CCDC.	2025-01-09 downloaded from the CCDC.
;
_cell_angle_alpha 90
_cell_angle_beta 90
_cell_angle_gamma 90
_cell_formula_units_Z 8
_cell_length_a 16.758(2)
_cell_length_b 9.8015(2)
_cell_length_c 16.1729(3)
_cell_measurement_reflns_used 2532
_cell_measurement_temperature 293(2)
_cell_measurement_theta_max 21.2610
_cell_measurement_theta_min 1.6090
_cell_volume 2656.5(3)
_computing_cell_refinement 'CrysAlisPro 1.171.42.49 (Rigaku OD, 2022)'
_computing_data_collection 'CrysAlisPro 1.171.42.49 (Rigaku OD, 2022)'
_computing_data_reduction 'CrysAlisPro 1.171.42.49 (Rigaku OD, 2022)'
_computing_molecular_graphics 'Olex2 1.5 (Dolomanov et al., 2009)'
_computing_publication_material 'Olex2 1.5 (Dolomanov et al., 2009)'
_computing_structure_refinement 'SHELXL 2018/3 (Sheldrick, 2015)'
_computing_structure_solution 'SHELXS  (Sheldrick, 2008)'
_diffrn_ambient_environment 'Diamond Anvil Cell filled with Daphne-7575'
_diffrn_ambient_pressure 2660000
_diffrn_ambient_temperature 293(2)
_diffrn_crystal_treatment 'pressurized rapidly in Daphne-7575 as a hydrostatic medium'
_diffrn_detector 'Hybrid Pixel Array Detector'
_diffrn_detector_area_resol_mean 13.3333
_diffrn_measured_fraction_theta_full 0.602
_diffrn_measured_fraction_theta_max 0.405
_diffrn_measurement_details
;
List of Runs (angles in degrees, time in seconds):

  # Type    Start    End  Width  t~exp~   \w     \q     \k     \f   Frames
#--------------------------------------------------------------------------
  1  \w    -39.00  39.00   0.50    1.00    --    0.00   0.00   0.00  156
;
_diffrn_measurement_device 'abstract diffractometer'
_diffrn_measurement_device_type 'esperanto-CrysAlisPro-abstract goniometer imported esperanto images'
_diffrn_measurement_method '\w scans'
_diffrn_measurement_specimen_support 'Diamond Anvil Cell, effective opening angle 39 deg.'
_diffrn_orient_matrix_type 'CrysAlisPro convention (1999,Acta A55,543-557)'
_diffrn_orient_matrix_UB_11 0.0238374770
_diffrn_orient_matrix_UB_12 0.0046355571
_diffrn_orient_matrix_UB_13 0.0049789922
_diffrn_orient_matrix_UB_21 -0.0054933665
_diffrn_orient_matrix_UB_22 0.0162141225
_diffrn_orient_matrix_UB_23 0.0226654878
_diffrn_orient_matrix_UB_31 0.0005859300
_diffrn_orient_matrix_UB_32 -0.0382660455
_diffrn_orient_matrix_UB_33 0.0102164949
_diffrn_radiation_monochromator synchrotron
_diffrn_radiation_probe x-ray
_diffrn_radiation_type synchrotron
_diffrn_radiation_wavelength 0.410
_diffrn_reflns_av_R_equivalents 0.0635
_diffrn_reflns_av_unetI/netI 0.1185
_diffrn_reflns_Laue_measured_fraction_full 0.602
_diffrn_reflns_Laue_measured_fraction_max 0.405
_diffrn_reflns_limit_h_max 13
_diffrn_reflns_limit_h_min -12
_diffrn_reflns_limit_k_max 16
_diffrn_reflns_limit_k_min -15
_diffrn_reflns_limit_l_max 26
_diffrn_reflns_limit_l_min -27
_diffrn_reflns_number 8143
_diffrn_reflns_point_group_measured_fraction_full 0.602
_diffrn_reflns_point_group_measured_fraction_max 0.405
_diffrn_reflns_theta_full 14.241
_diffrn_reflns_theta_max 21.491
_diffrn_reflns_theta_min 1.613
_diffrn_source synchrotron
_exptl_absorpt_coefficient_mu 2.720
_exptl_absorpt_correction_T_max 1.00000
_exptl_absorpt_correction_T_min 0.15600
_exptl_absorpt_correction_type multi-scan
_exptl_absorpt_process_details
;
CrysAlisPro 1.171.42.49 (Rigaku Oxford Diffraction, 2022)
Empirical absorption correction using spherical harmonics,
implemented in SCALE3 ABSPACK scaling algorithm.
;
_exptl_crystal_colour colourless
_exptl_crystal_colour_primary colourless
_exptl_crystal_density_diffrn 2.232
_exptl_crystal_description needle
_exptl_crystal_F_000 1712
_exptl_crystal_preparation 'Mounted in a Diamond-Anvil Cell using Daphne-7575 as pressure medium.,Luminescent'
_exptl_crystal_pressure_history 'Pressurized to 2.66 GPa and left to stabilize over ? hours.'
_exptl_crystal_recrystallization_method 'Re-crystallisation from solvent: n-pentane/dichloromethane'
_exptl_crystal_size_max 0.002
_exptl_crystal_size_mid 0.002
_exptl_crystal_size_min 0.001
_refine_diff_density_max 3.949
_refine_diff_density_min -3.077
_refine_diff_density_rms 0.299
_refine_ls_extinction_method none
_refine_ls_goodness_of_fit_ref 1.065
_refine_ls_hydrogen_treatment constr
_refine_ls_matrix_type full
_refine_ls_number_parameters 167
_refine_ls_number_reflns 3213
_refine_ls_number_restraints 66
_refine_ls_restrained_S_all 1.055
_refine_ls_R_factor_all 0.0923
_refine_ls_R_factor_gt 0.0718
_refine_ls_shift/su_max 0.001
_refine_ls_shift/su_mean 0.000
_refine_ls_structure_factor_coef Fsqd
_refine_ls_weighting_details 'w=1/[\s^2^(Fo^2^)+(0.0413P)^2^+29.7871P] where P=(Fo^2^+2Fc^2^)/3'
_refine_ls_weighting_scheme calc
_refine_ls_wR_factor_gt 0.1814
_refine_ls_wR_factor_ref 0.1944
_reflns_Friedel_coverage 0.000
_reflns_number_gt 2392
_reflns_number_total 3213
_reflns_threshold_expression 'I > 2\s(I)'
_cod_data_source_file d4dt03036b3.cif
_cod_data_source_block 0014_2p66GPa
_cod_original_cell_volume 2656.5(4)
_cod_database_code 1573627
_shelx_shelxl_version_number 2018/3
_chemical_oxdiff_formula 'C15 H22 O P Au'
_shelx_space_group_comment
;
The symmetry employed for this shelxl refinement is uniquely defined
by the following loop, which should always be used as a source of
symmetry information in preference to the above space-group names.
They are only intended as comments.
;
_diffrn_orient_matrix_axis[1] matrixX
_diffrn_orient_matrix_axis[2] matrixY
_diffrn_orient_matrix_axis[3] matrixZ
_olex2_refinement_description
;
1. Fixed Uiso
 At 1.2 times of:
  All C(H) groups, All C(H,H) groups
 At 1.5 times of:
  All C(H,H,H) groups
2. Rigid body (RIGU) restrains
 C3, C8, C7, C6, C5, C4
 with sigma for 1-2 distances of 0.001 and sigma for 1-3 distances of 0.001
 C12, C13, P1, C10, C11, C14, C15
 with sigma for 1-2 distances of 0.002 and sigma for 1-3 distances of 0.002
3.a Secondary CH2 refined with riding coordinates:
 C10(H10A,H10B), C12(H12A,H12B), C14(H14A,H14B)
3.b Aromatic/amide H refined with riding coordinates:
 C8(H8), C7(H7), C4(H4), C5(H5)
3.c Idealised Me refined as rotating group:
 C15(H15A,H15B,H15C), C13(H13A,H13B,H13C), C9(H9A,H9B,H9C), C11(H11A,H11B,H11C)
;
_olex2_submission_special_instructions 'No special instructions were received'
_oxdiff_exptl_absorpt_empirical_details
;
Empirical correction (ABSPACK) includes:
- Absorption correction using spherical harmonics
- Frame scaling
;
_oxdiff_exptl_absorpt_empirical_full_max 4.966
_oxdiff_exptl_absorpt_empirical_full_min 0.724

loop_
_space_group_symop_operation_xyz
'x, y, z'
'-x+1/2, -y, z+1/2'
'x+1/2, -y+1/2, -z'
'-x, y+1/2, -z+1/2'
'-x, -y, -z'
'x-1/2, y, -z-1/2'
'-x-1/2, y-1/2, z'
'x, -y-1/2, z-1/2'

loop_
_atom_site_label
_atom_site_type_symbol
_atom_site_fract_x
_atom_site_fract_y
_atom_site_fract_z
_atom_site_U_iso_or_equiv
_atom_site_adp_type
_atom_site_occupancy
_atom_site_site_symmetry_order
_atom_site_calc_flag
_atom_site_refinement_flags_posn
_atom_site_refinement_flags_adp
_atom_site_refinement_flags_occupancy
_atom_site_disorder_assembly
_atom_site_disorder_group
Au1 Au 0.38417(4) 0.87449(4) 0.34413(2) 0.0241(3) Uani 1 1 d . . . . .
P1 P 0.3765(2) 1.0684(2) 0.26754(13) 0.0178(11) Uani 1 1 d . . . . .
O1 O 0.3357(10) 0.0578(8) 0.5558(5) 0.032(4) Uani 1 1 d . . . . .
C6 C 0.3536(11) 0.1800(10) 0.5191(5) 0.022(2) Uani 1 1 d . . . . .
C3 C 0.3755(11) 0.4354(11) 0.4502(5) 0.021(2) Uani 1 1 d . . . . .
C10 C 0.3895(11) 1.0261(10) 0.1588(5) 0.021(4) Uani 1 1 d . . . . .
H10A H 0.358869 1.090493 0.126170 0.026 Uiso 1 1 calc R U . . .
H10B H 0.445271 1.038576 0.144699 0.026 Uiso 1 1 calc R U . . .
C8 C 0.4413(12) 0.3593(9) 0.4751(5) 0.022(2) Uani 1 1 d . . . . .
H8 H 0.492595 0.394464 0.469305 0.026 Uiso 1 1 calc R U . . .
C2 C 0.3877(12) 0.5747(11) 0.4197(6) 0.035(6) Uani 1 1 d . . . . .
C12 C 0.2827(13) 1.1558(10) 0.2720(6) 0.026(3) Uani 1 1 d . . . . .
H12A H 0.272166 1.182639 0.328729 0.032 Uiso 1 1 calc R U . . .
H12B H 0.285817 1.238075 0.238875 0.032 Uiso 1 1 calc R U . . .
C7 C 0.4297(12) 0.2293(9) 0.5089(5) 0.021(2) Uani 1 1 d . . . . .
H7 H 0.473295 0.176566 0.524485 0.025 Uiso 1 1 calc R U . . .
C15 C 0.4365(16) 1.3315(10) 0.2481(8) 0.039(6) Uani 1 1 d . . . . .
H15A H 0.427677 1.318981 0.189915 0.059 Uiso 1 1 calc R U . . .
H15B H 0.480660 1.392322 0.256294 0.059 Uiso 1 1 calc R U . . .
H15C H 0.389451 1.369658 0.272883 0.059 Uiso 1 1 calc R U . . .
C14 C 0.4549(12) 1.1942(10) 0.2880(6) 0.025(3) Uani 1 1 d . . . . .
H14A H 0.460443 1.206333 0.347244 0.030 Uiso 1 1 calc R U . . .
H14B H 0.505274 1.160249 0.266804 0.030 Uiso 1 1 calc R U . . .
C4 C 0.2998(12) 0.3865(10) 0.4601(6) 0.023(2) Uani 1 1 d . . . . .
H4 H 0.256155 0.438981 0.444402 0.028 Uiso 1 1 calc R U . . .
C1 C 0.3914(11) 0.6929(11) 0.3972(6) 0.029(5) Uani 1 1 d . . . . .
C13 C 0.2137(15) 1.0673(13) 0.2407(8) 0.038(4) Uani 1 1 d . . . . .
H13A H 0.223932 1.040183 0.184701 0.058 Uiso 1 1 calc R U . . .
H13B H 0.164927 1.118682 0.242963 0.058 Uiso 1 1 calc R U . . .
H13C H 0.208846 0.987673 0.274915 0.058 Uiso 1 1 calc R U . . .
C5 C 0.2882(12) 0.2543(11) 0.4948(6) 0.026(3) Uani 1 1 d . . . . .
H5 H 0.237099 0.218824 0.500943 0.031 Uiso 1 1 calc R U . . .
C9 C 0.4003(13) -0.0369(11) 0.5617(7) 0.036(6) Uani 1 1 d . . . . .
H9A H 0.418110 -0.060830 0.507170 0.055 Uiso 1 1 calc R U . . .
H9B H 0.382618 -0.117562 0.590002 0.055 Uiso 1 1 calc R U . . .
H9C H 0.443443 0.003918 0.591828 0.055 Uiso 1 1 calc R U . . .
C11 C 0.3653(13) 0.8843(10) 0.1342(6) 0.030(5) Uani 1 1 d . . . . .
H11A H 0.398536 0.853530 0.089623 0.044 Uiso 1 1 calc R U . . .
H11B H 0.310559 0.884693 0.116621 0.044 Uiso 1 1 calc R U . . .
H11C H 0.371241 0.824112 0.180607 0.044 Uiso 1 1 calc R U . . .

loop_
_atom_site_aniso_label
_atom_site_aniso_U_11
_atom_site_aniso_U_22
_atom_site_aniso_U_33
_atom_site_aniso_U_23
_atom_site_aniso_U_13
_atom_site_aniso_U_12
Au1 0.0182(8) 0.02560(19) 0.02847(19) 0.00595(10) -0.00036(15) -0.00219(19)
P1 0.007(4) 0.0200(9) 0.0262(9) 0.0016(7) 0.0010(10) -0.0018(11)
O1 0.014(15) 0.031(3) 0.051(4) 0.009(3) 0.007(4) -0.008(5)
C6 0.007(8) 0.028(3) 0.029(3) 0.000(2) -0.001(3) 0.002(3)
C3 0.003(8) 0.029(3) 0.031(3) 0.002(3) -0.003(3) 0.003(3)
C10 0.012(13) 0.023(3) 0.029(4) 0.003(2) -0.001(4) 0.003(4)
C8 0.003(8) 0.027(3) 0.034(3) 0.001(2) -0.001(3) 0.004(3)
C2 0.05(2) 0.030(5) 0.026(4) 0.003(3) 0.002(5) 0.002(6)
C12 0.007(10) 0.029(4) 0.043(4) -0.004(3) -0.002(4) -0.003(5)
C7 0.006(8) 0.025(3) 0.031(3) -0.001(2) -0.002(3) 0.003(3)
C15 0.03(2) 0.024(4) 0.060(6) 0.004(4) -0.010(7) -0.003(5)
C14 0.010(10) 0.027(3) 0.037(4) 0.001(3) -0.007(4) 0.000(5)
C4 0.003(8) 0.030(3) 0.036(4) 0.002(3) -0.001(4) 0.003(3)
C1 0.028(18) 0.027(4) 0.033(4) 0.010(3) -0.006(5) -0.004(6)
C13 0.009(14) 0.043(5) 0.064(6) -0.011(5) -0.003(6) -0.005(7)
C5 0.006(8) 0.031(3) 0.040(4) 0.003(3) -0.002(4) 0.001(3)
C9 0.04(2) 0.021(4) 0.051(6) 0.007(3) 0.001(6) 0.016(6)
C11 0.030(17) 0.030(4) 0.029(4) -0.002(3) 0.001(5) -0.005(5)

loop_
_atom_type_symbol
_atom_type_description
_atom_type_scat_dispersion_real
_atom_type_scat_dispersion_imag
_atom_type_scat_source
C C -0.0001 0.0005 'International Tables Vol C Tables 4.2.6.8 and 6.1.1.4'
H H 0.0000 0.0000 'International Tables Vol C Tables 4.2.6.8 and 6.1.1.4'
Au Au -0.4672 3.5799 'International Tables Vol C Tables 4.2.6.8 and 6.1.1.4'
O O 0.0016 0.0018 'International Tables Vol C Tables 4.2.6.8 and 6.1.1.4'
P P 0.0342 0.0304 'International Tables Vol C Tables 4.2.6.8 and 6.1.1.4'

loop_
_axis.id
_axis.type
_axis.equipment
_axis.parity
_axis.depends_on
_axis.zero
_axis.vector[1]
_axis.vector[2]
_axis.vector[3]
source . source . . . 1.00000000 0.00000000 0.00000000
omega rotation goniometer -1 . -0.00106000 0.00000000 0.00000000 1.00000000
kappa rotation goniometer -1 omega 0.00000000 -0.76604444 0.00000000 0.64278761
phi rotation goniometer -1 kappa . 0.00000000 0.00000000 1.00000000
theta rotation goniometer -1 . 0.00200000 0.00000000 0.00000000 1.00000000
matrixX general general . phi . 1.00000000 0.00000000 0.00000000
matrixY general general . phi . 0.00000000 1.00000000 0.00000000
matrixZ general general . phi . 0.00000000 0.00000000 1.00000000
dacX translation general . phi . 0.00000000 1.00000000 0.00000000
dacY translation general . phi . -1.00000000 0.00000000 0.00000000
dacZ translation general . phi . 0.00000000 0.00000000 1.00000000

loop_
_geom_angle_atom_site_label_1
_geom_angle_atom_site_label_2
_geom_angle_atom_site_label_3
_geom_angle
_geom_angle_site_symmetry_1
_geom_angle_site_symmetry_3
_geom_angle_publ_flag
C1 Au1 P1 172.6(3) . . ?
C10 P1 Au1 109.2(3) . . ?
C10 P1 C14 104.0(6) . . ?
C12 P1 Au1 115.3(4) . . ?
C12 P1 C10 104.7(6) . . ?
C12 P1 C14 107.5(7) . . ?
C14 P1 Au1 115.1(4) . . ?
C6 O1 C9 115.5(15) . . ?
O1 C6 C7 124.2(15) . . ?
O1 C6 C5 114.4(16) . . ?
C5 C6 C7 121.3(11) . . ?
C8 C3 C2 119.1(16) . . ?
C4 C3 C8 121.0(11) . . ?
C4 C3 C2 119.8(14) . . ?
P1 C10 H10A 108.3 . . ?
P1 C10 H10B 108.3 . . ?
H10A C10 H10B 107.4 . . ?
C11 C10 P1 115.8(8) . . ?
C11 C10 H10A 108.3 . . ?
C11 C10 H10B 108.3 . . ?
C3 C8 H8 120.3 . . ?
C3 C8 C7 119.3(17) . . ?
C7 C8 H8 120.3 . . ?
C1 C2 C3 174.5(19) . . ?
P1 C12 H12A 109.2 . . ?
P1 C12 H12B 109.2 . . ?
H12A C12 H12B 107.9 . . ?
C13 C12 P1 112.2(10) . . ?
C13 C12 H12A 109.2 . . ?
C13 C12 H12B 109.2 . . ?
C6 C7 C8 119.8(15) . . ?
C6 C7 H7 120.1 . . ?
C8 C7 H7 120.1 . . ?
H15A C15 H15B 109.5 . . ?
H15A C15 H15C 109.5 . . ?
H15B C15 H15C 109.5 . . ?
C14 C15 H15A 109.5 . . ?
C14 C15 H15B 109.5 . . ?
C14 C15 H15C 109.5 . . ?
P1 C14 H14A 109.2 . . ?
P1 C14 H14B 109.2 . . ?
C15 C14 P1 111.9(13) . . ?
C15 C14 H14A 109.2 . . ?
C15 C14 H14B 109.2 . . ?
H14A C14 H14B 107.9 . . ?
C3 C4 H4 120.3 . . ?
C3 C4 C5 119.5(15) . . ?
C5 C4 H4 120.3 . . ?
C2 C1 Au1 169.5(12) . . ?
C12 C13 H13A 109.5 . . ?
C12 C13 H13B 109.5 . . ?
C12 C13 H13C 109.5 . . ?
H13A C13 H13B 109.5 . . ?
H13A C13 H13C 109.5 . . ?
H13B C13 H13C 109.5 . . ?
C6 C5 C4 119.1(17) . . ?
C6 C5 H5 120.4 . . ?
C4 C5 H5 120.4 . . ?
O1 C9 H9A 109.5 . . ?
O1 C9 H9B 109.5 . . ?
O1 C9 H9C 109.5 . . ?
H9A C9 H9B 109.5 . . ?
H9A C9 H9C 109.5 . . ?
H9B C9 H9C 109.5 . . ?
C10 C11 H11A 109.5 . . ?
C10 C11 H11B 109.5 . . ?
C10 C11 H11C 109.5 . . ?
H11A C11 H11B 109.5 . . ?
H11A C11 H11C 109.5 . . ?
H11B C11 H11C 109.5 . . ?

loop_
_geom_bond_atom_site_label_1
_geom_bond_atom_site_label_2
_geom_bond_distance
_geom_bond_site_symmetry_2
_geom_bond_publ_flag
Au1 P1 2.272(2) . ?
Au1 C1 1.979(10) . ?
P1 C10 1.819(9) . ?
P1 C12 1.79(2) . ?
P1 C14 1.832(16) . ?
O1 C6 1.370(13) . ?
O1 C9 1.43(2) . ?
C6 C7 1.37(2) . ?
C6 C5 1.37(2) . ?
C3 C8 1.39(2) . ?
C3 C2 1.466(15) . ?
C3 C4 1.37(2) . ?
C10 H10A 0.9700 . ?
C10 H10B 0.9700 . ?
C10 C11 1.502(15) . ?
C8 H8 0.9300 . ?
C8 C7 1.401(13) . ?
C2 C1 1.216(15) . ?
C12 H12A 0.9700 . ?
C12 H12B 0.9700 . ?
C12 C13 1.53(3) . ?
C7 H7 0.9300 . ?
C15 H15A 0.9600 . ?
C15 H15B 0.9600 . ?
C15 H15C 0.9600 . ?
C15 C14 1.524(15) . ?
C14 H14A 0.9700 . ?
C14 H14B 0.9700 . ?
C4 H4 0.9300 . ?
C4 C5 1.425(15) . ?
C13 H13A 0.9600 . ?
C13 H13B 0.9600 . ?
C13 H13C 0.9600 . ?
C5 H5 0.9300 . ?
C9 H9A 0.9600 . ?
C9 H9B 0.9600 . ?
C9 H9C 0.9600 . ?
C11 H11A 0.9600 . ?
C11 H11B 0.9600 . ?
C11 H11C 0.9600 . ?

loop_
_geom_torsion_atom_site_label_1
_geom_torsion_atom_site_label_2
_geom_torsion_atom_site_label_3
_geom_torsion_atom_site_label_4
_geom_torsion
_geom_torsion_site_symmetry_1
_geom_torsion_site_symmetry_2
_geom_torsion_site_symmetry_3
_geom_torsion_site_symmetry_4
_geom_torsion_publ_flag
Au1 P1 C10 C11 27.0(15) . . . . ?
Au1 P1 C12 C13 -60.5(9) . . . . ?
Au1 P1 C14 C15 -168.3(9) . . . . ?
O1 C6 C7 C8 -176.1(9) . . . . ?
O1 C6 C5 C4 176.5(8) . . . . ?
C3 C8 C7 C6 -1.6(13) . . . . ?
C3 C4 C5 C6 1.3(14) . . . . ?
C10 P1 C12 C13 59.5(10) . . . . ?
C10 P1 C14 C15 72.3(12) . . . . ?
C8 C3 C4 C5 -1.4(15) . . . . ?
C2 C3 C8 C7 176.1(8) . . . . ?
C2 C3 C4 C5 -175.9(8) . . . . ?
C12 P1 C10 C11 -97.0(13) . . . . ?
C12 P1 C14 C15 -38.3(12) . . . . ?
C7 C6 C5 C4 -1.4(14) . . . . ?
C14 P1 C10 C11 150.4(13) . . . . ?
C14 P1 C12 C13 169.7(8) . . . . ?
C4 C3 C8 C7 1.6(14) . . . . ?
C5 C6 C7 C8 1.6(13) . . . . ?
C9 O1 C6 C7 -18.2(14) . . . . ?
C9 O1 C6 C5 164.0(10) . . . . ?
